data_4077896
loop_
_publ_author_name
'Mart\?\'inez-Mart\'inez, Antonio-Jes\'us'
'Vicente, Jos\'e'
'Chicote, Mar\?\'ia-Teresa'
'Bautista, Delia'

_publ_section_title
;
 Synthesis and Reactivity of [PdCl2{C,N-C6H4C(&#x2550;NHXy)NH2-2}] and
 Neutral Palladium 1,2-Dihydroquinazolinium-4-yl Complexes: Depalladation
 Reactions
;
_journal_issue 7
_journal_name_full Organometallics
_journal_page_first 2697
_journal_paper_doi 10.1021/om200986k
_journal_volume 31
_journal_year 2012
_chemical_formula_sum 'C36.5 H39.5 Cl3 N2 O4.75 P Pd'
_chemical_formula_weight 825.92
_chemical_name_systematic
; 
 ? 
;
_space_group_IT_number 2
_symmetry_cell_setting triclinic
_symmetry_space_group_name_Hall '-P 1'
_symmetry_space_group_name_H-M 'P -1'
_atom_sites_solution_hydrogens geom
_atom_sites_solution_primary direct
_atom_sites_solution_secondary difmap
_audit_creation_method SHELXL-97
_cell_angle_alpha 89.173(2)
_cell_angle_beta 83.977(2)
_cell_angle_gamma 68.880(2)
_cell_formula_units_Z 2
_cell_length_a 11.3406(9)
_cell_length_b 11.5447(9)
_cell_length_c 14.9407(11)
_cell_measurement_reflns_used 7855
_cell_measurement_temperature 100(2)
_cell_measurement_theta_max 28.49
_cell_measurement_theta_min 2.25
_cell_volume 1814.0(2)
_computing_cell_refinement 'BRUKER SAINT'
_computing_data_collection 'BRUKER SMART'
_computing_data_reduction 'BRUKER SAINT'
_computing_molecular_graphics 'BRUKER SHELXTL'
_computing_publication_material 'BRUKER SHELXTL'
_computing_structure_refinement 'SHELXL-97 (Sheldrick, 1997)'
_computing_structure_solution 'SHELXS-97 (Sheldrick, 1990)'
_diffrn_ambient_temperature 100(2)
_diffrn_detector_area_resol_mean 8.26
_diffrn_measured_fraction_theta_full 0.993
_diffrn_measured_fraction_theta_max 0.904
_diffrn_measurement_device_type 'Bruker SMART APEX CCD'
_diffrn_measurement_method \w-scan
_diffrn_radiation_monochromator graphite
_diffrn_radiation_source 'fine-focus sealed tube'
_diffrn_radiation_type MoK\a
_diffrn_radiation_wavelength 0.71073
_diffrn_reflns_av_R_equivalents 0.0197
_diffrn_reflns_av_sigmaI/netI 0.0247
_diffrn_reflns_limit_h_max 15
_diffrn_reflns_limit_h_min -14
_diffrn_reflns_limit_k_max 15
_diffrn_reflns_limit_k_min -15
_diffrn_reflns_limit_l_max 19
_diffrn_reflns_limit_l_min -19
_diffrn_reflns_number 22228
_diffrn_reflns_theta_full 26.00
_diffrn_reflns_theta_max 28.71
_diffrn_reflns_theta_min 1.89
_exptl_absorpt_coefficient_mu 0.820
_exptl_absorpt_correction_T_max 0.9008
_exptl_absorpt_correction_T_min 0.7129
_exptl_absorpt_correction_type multi-scan
_exptl_absorpt_process_details SADABS
_exptl_crystal_colour colourless
_exptl_crystal_density_diffrn 1.512
_exptl_crystal_density_method 'not measured'
_exptl_crystal_description prism
_exptl_crystal_F_000 845
_exptl_crystal_size_max 0.17
_exptl_crystal_size_mid 0.13
_exptl_crystal_size_min 0.13
_refine_diff_density_max 1.137
_refine_diff_density_min -0.750
_refine_diff_density_rms 0.093
_refine_ls_extinction_method none
_refine_ls_goodness_of_fit_ref 1.157
_refine_ls_hydrogen_treatment 'NH2 free with DFIX, others riding'
_refine_ls_matrix_type full
_refine_ls_number_parameters 446
_refine_ls_number_reflns 8491
_refine_ls_number_restraints 30
_refine_ls_restrained_S_all 1.179
_refine_ls_R_factor_all 0.0437
_refine_ls_R_factor_gt 0.0428
_refine_ls_shift/su_max 0.001
_refine_ls_shift/su_mean 0.000
_refine_ls_structure_factor_coef Fsqd
_refine_ls_weighting_details 'calc w=1/[\s^2^(Fo^2^)+(0.0329P)^2^+4.5567P] where P=(Fo^2^+2Fc^2^)/3'
_refine_ls_weighting_scheme calc
_refine_ls_wR_factor_gt 0.0997
_refine_ls_wR_factor_ref 0.1002
_reflns_number_gt 8355
_reflns_number_total 8491
_reflns_threshold_expression >2sigma(I)
_cod_data_source_file om200986k_si_001.cif
_cod_data_source_block aje62s
_cod_original_cell_volume 1814.1(2)
_cod_original_formula_sum 'C36.50 H39.50 Cl3 N2 O4.75 P Pd'
_cod_database_code 4077896

loop_
_symmetry_equiv_pos_as_xyz
'x, y, z'
'-x, -y, -z'

loop_
_atom_site_label
_atom_site_type_symbol
_atom_site_fract_x
_atom_site_fract_y
_atom_site_fract_z
_atom_site_U_iso_or_equiv
_atom_site_adp_type
_atom_site_occupancy
_atom_site_symmetry_multiplicity
_atom_site_calc_flag
_atom_site_refinement_flags
_atom_site_disorder_assembly
_atom_site_disorder_group
Pd1 Pd 0.140345(19) 0.296020(18) 0.577638(14) 0.01327(7) Uani 1 1 d . . .
Cl1 Cl 0.23431(7) 0.40906(6) 0.48284(5) 0.01921(14) Uani 1 1 d . . .
N1 N 0.0034(2) 0.3277(2) 0.48846(18) 0.0190(5) Uani 1 1 d D . .
H01A H 0.033(4) 0.321(4) 0.4340(14) 0.027(10) Uiso 1 1 d D . .
H01B H -0.051(3) 0.400(2) 0.495(3) 0.027(10) Uiso 1 1 d D . .
P1 P 0.28695(7) 0.26956(6) 0.67789(5) 0.01424(14) Uani 1 1 d . . .
C1 C 0.0362(3) 0.2071(3) 0.64164(19) 0.0185(5) Uani 1 1 d . A .
C2 C -0.0478(3) 0.1783(3) 0.58367(19) 0.0173(5) Uani 1 1 d . . .
C3 C -0.0659(3) 0.2441(3) 0.5040(2) 0.0178(5) Uani 1 1 d . . .
C4 C -0.1466(3) 0.2318(3) 0.4447(2) 0.0217(6) Uani 1 1 d . . .
H4 H -0.1611 0.2802 0.3922 0.026 Uiso 1 1 calc R . .
C5 C -0.2062(3) 0.1467(3) 0.4639(2) 0.0245(6) Uani 1 1 d . . .
H5 H -0.2625 0.1374 0.4242 0.029 Uiso 1 1 calc R . .
C6 C -0.1845(3) 0.0752(3) 0.5402(2) 0.0233(6) Uani 1 1 d . . .
H6 H -0.2234 0.0152 0.5509 0.028 Uiso 1 1 calc R . .
C7 C -0.1065(3) 0.0905(3) 0.6009(2) 0.0216(6) Uani 1 1 d . . .
H7 H -0.0928 0.0423 0.6535 0.026 Uiso 1 1 calc R . .
N2 N 0.0270(3) 0.1865(3) 0.72698(19) 0.0300(6) Uani 1 1 d D . .
H02 H 0.077(3) 0.207(4) 0.755(2) 0.027(10) Uiso 1 1 d D . .
C11 C -0.0550(6) 0.1420(6) 0.7866(4) 0.0221(12) Uiso 0.601(7) 1 d P A 1
C12 C -0.1790(6) 0.2290(6) 0.8028(4) 0.0260(12) Uiso 0.601(7) 1 d P A 1
C13 C -0.2644(9) 0.2006(8) 0.8653(6) 0.0488(19) Uiso 0.601(7) 1 d P A 1
H13 H -0.3492 0.2569 0.8793 0.059 Uiso 0.601(7) 1 calc PR A 1
C14 C -0.2226(10) 0.0936(9) 0.9036(6) 0.049(2) Uiso 0.601(7) 1 d P A 1
H14 H -0.2833 0.0721 0.9422 0.059 Uiso 0.601(7) 1 calc PR A 1
C15 C -0.0933(8) 0.0031(8) 0.8941(5) 0.0469(18) Uiso 0.601(7) 1 d P A 1
H15 H -0.0677 -0.0700 0.9285 0.056 Uiso 0.601(7) 1 calc PR A 1
C16 C -0.0113(7) 0.0319(6) 0.8314(4) 0.0256(12) Uiso 0.601(7) 1 d P A 1
C17 C 0.1234(7) -0.0554(6) 0.8115(4) 0.0354(15) Uiso 0.601(7) 1 d P A 1
H17A H 0.1679 -0.0204 0.7654 0.042 Uiso 0.601(7) 1 calc PR A 1
H17B H 0.1244 -0.1355 0.7897 0.042 Uiso 0.601(7) 1 calc PR A 1
H17C H 0.1660 -0.0676 0.8666 0.042 Uiso 0.601(7) 1 calc PR A 1
C18 C -0.2249(6) 0.3496(7) 0.7589(5) 0.0336(14) Uiso 0.601(7) 1 d P A 1
H18A H -0.1562 0.3579 0.7168 0.040 Uiso 0.601(7) 1 calc PR A 1
H18B H -0.2523 0.4166 0.8046 0.040 Uiso 0.601(7) 1 calc PR A 1
H18C H -0.2968 0.3546 0.7259 0.040 Uiso 0.601(7) 1 calc PR A 1
C11B C -0.0973(8) 0.1900(8) 0.7827(5) 0.0155(15) Uiso 0.399(7) 1 d P A 2
C12B C -0.2121(8) 0.2899(9) 0.7848(5) 0.0204(17) Uiso 0.399(7) 1 d P A 2
C13B C -0.3155(11) 0.2770(10) 0.8354(7) 0.042(3) Uiso 0.399(7) 1 d P A 2
H13B H -0.3972 0.3407 0.8386 0.051 Uiso 0.399(7) 1 calc PR A 2
C14B C -0.2951(14) 0.1654(14) 0.8823(10) 0.056(3) Uiso 0.399(7) 1 d P A 2
H14B H -0.3691 0.1563 0.9127 0.067 Uiso 0.399(7) 1 calc PR A 2
C15B C -0.1727(17) 0.0593(16) 0.8908(10) 0.059(4) Uiso 0.399(7) 1 d P A 2
H15B H -0.1614 -0.0104 0.9281 0.071 Uiso 0.399(7) 1 calc PR A 2
C16B C -0.0763(9) 0.0828(9) 0.8321(6) 0.0270(19) Uiso 0.399(7) 1 d P A 2
C17B C 0.0472(10) -0.0116(9) 0.8315(6) 0.0277(19) Uiso 0.399(7) 1 d P A 2
H17D H 0.0420 -0.0790 0.8705 0.033 Uiso 0.399(7) 1 calc PR A 2
H17E H 0.1056 0.0238 0.8537 0.033 Uiso 0.399(7) 1 calc PR A 2
H17F H 0.0785 -0.0443 0.7699 0.033 Uiso 0.399(7) 1 calc PR A 2
C18B C -0.2250(9) 0.4080(10) 0.7382(7) 0.033(2) Uiso 0.399(7) 1 d P A 2
H18D H -0.1430 0.4011 0.7056 0.039 Uiso 0.399(7) 1 calc PR A 2
H18E H -0.2517 0.4765 0.7827 0.039 Uiso 0.399(7) 1 calc PR A 2
H18F H -0.2888 0.4241 0.6956 0.039 Uiso 0.399(7) 1 calc PR A 2
C21 C 0.4136(3) 0.1189(3) 0.66911(19) 0.0174(5) Uani 1 1 d . . .
C22 C 0.5188(3) 0.0966(3) 0.7174(2) 0.0222(6) Uani 1 1 d . . .
H22 H 0.5241 0.1611 0.7536 0.027 Uiso 1 1 calc R . .
C23 C 0.6153(3) -0.0195(3) 0.7125(2) 0.0255(6) Uani 1 1 d . . .
H23 H 0.6860 -0.0347 0.7459 0.031 Uiso 1 1 calc R . .
C24 C 0.6083(3) -0.1134(3) 0.6585(2) 0.0271(7) Uani 1 1 d . . .
H24 H 0.6743 -0.1929 0.6551 0.033 Uiso 1 1 calc R . .
C25 C 0.5056(3) -0.0918(3) 0.6096(2) 0.0273(7) Uani 1 1 d . . .
H25 H 0.5017 -0.1559 0.5722 0.033 Uiso 1 1 calc R . .
C26 C 0.4073(3) 0.0247(3) 0.6153(2) 0.0217(6) Uani 1 1 d . . .
H26 H 0.3364 0.0393 0.5823 0.026 Uiso 1 1 calc R . .
C31 C 0.2137(3) 0.2876(3) 0.79389(19) 0.0169(5) Uani 1 1 d . . .
C32 C 0.2606(3) 0.2022(3) 0.8606(2) 0.0226(6) Uani 1 1 d . . .
H32 H 0.3381 0.1338 0.8478 0.027 Uiso 1 1 calc R . .
C33 C 0.1933(4) 0.2177(3) 0.9460(2) 0.0303(7) Uani 1 1 d . . .
H33 H 0.2259 0.1603 0.9916 0.036 Uiso 1 1 calc R . .
C34 C 0.0792(4) 0.3161(3) 0.9647(2) 0.0309(7) Uani 1 1 d . . .
H34 H 0.0330 0.3252 1.0226 0.037 Uiso 1 1 calc R . .
C35 C 0.0325(3) 0.4013(3) 0.8992(2) 0.0267(7) Uani 1 1 d . . .
H35 H -0.0451 0.4695 0.9125 0.032 Uiso 1 1 calc R . .
C36 C 0.0989(3) 0.3873(3) 0.8138(2) 0.0201(6) Uani 1 1 d . . .
H36 H 0.0661 0.4457 0.7689 0.024 Uiso 1 1 calc R . .
C41 C 0.3686(3) 0.3799(3) 0.66801(19) 0.0176(5) Uani 1 1 d . . .
C42 C 0.3176(3) 0.4932(3) 0.7149(2) 0.0224(6) Uani 1 1 d . . .
H42 H 0.2416 0.5121 0.7546 0.027 Uiso 1 1 calc R . .
C43 C 0.3782(3) 0.5790(3) 0.7034(2) 0.0284(7) Uani 1 1 d . . .
H43 H 0.3434 0.6564 0.7354 0.034 Uiso 1 1 calc R . .
C44 C 0.4888(3) 0.5519(3) 0.6458(2) 0.0279(7) Uani 1 1 d . . .
H44 H 0.5300 0.6105 0.6385 0.033 Uiso 1 1 calc R . .
C45 C 0.5394(3) 0.4395(3) 0.5987(2) 0.0259(7) Uani 1 1 d . . .
H45 H 0.6152 0.4211 0.5589 0.031 Uiso 1 1 calc R . .
C46 C 0.4795(3) 0.3536(3) 0.6095(2) 0.0219(6) Uani 1 1 d . . .
H46 H 0.5144 0.2766 0.5769 0.026 Uiso 1 1 calc R . .
Cl2 Cl 0.07255(7) 0.27158(7) 0.23689(5) 0.02316(15) Uani 1 1 d . . .
O1 O 0.0831(2) 0.1681(2) 0.29463(17) 0.0312(5) Uani 1 1 d . . .
O2 O 0.0686(3) 0.3741(3) 0.2928(2) 0.0482(8) Uani 1 1 d . . .
O3 O 0.1795(3) 0.2395(3) 0.16984(19) 0.0499(8) Uani 1 1 d . . .
O4 O -0.0421(2) 0.3066(2) 0.19386(17) 0.0297(5) Uani 1 1 d . . .
C99 C 0.4734(14) 0.1758(14) 1.0953(9) 0.086(4) Uiso 0.50 1 d PD B -1
H99A H 0.3968 0.1942 1.1391 0.103 Uiso 0.50 1 calc PR B -1
H99B H 0.4595 0.2479 1.0555 0.103 Uiso 0.50 1 calc PR B -1
Cl98 Cl 0.4899(3) 0.0496(4) 1.0321(2) 0.0917(13) Uani 0.50 1 d PD B -1
Cl99 Cl 0.5997(5) 0.1597(3) 1.1521(4) 0.1072(18) Uani 0.50 1 d PDU B -1
C81 C 0.3272(11) 0.4749(12) 0.9577(7) 0.061(3) Uiso 0.50 1 d PDU C -2
H81A H 0.2700 0.5614 0.9687 0.073 Uiso 0.50 1 calc PR C -2
H81B H 0.2812 0.4272 0.9333 0.073 Uiso 0.50 1 calc PR C -2
H81C H 0.3995 0.4719 0.9145 0.073 Uiso 0.50 1 calc PR C -2
C82 C 0.3697(11) 0.4255(10) 1.0357(7) 0.063(3) Uiso 0.50 1 d PD C -2
H82A H 0.4109 0.4796 1.0590 0.076 Uiso 0.50 1 calc PR C -2
H82B H 0.2931 0.4365 1.0781 0.076 Uiso 0.50 1 calc PR C -2
O83 O 0.4460(11) 0.3130(10) 1.0442(8) 0.120(4) Uiso 0.50 1 d PD C -2
C84 C 0.4823(14) 0.2638(13) 1.1258(9) 0.084(4) Uiso 0.50 1 d PD C -2
H84A H 0.4089 0.2479 1.1579 0.101 Uiso 0.50 1 calc PR C -2
H84B H 0.4951 0.3297 1.1607 0.101 Uiso 0.50 1 calc PR C -2
C85 C 0.588(3) 0.157(3) 1.131(2) 0.211(15) Uiso 0.50 1 d PDU C -2
H85A H 0.5988 0.1371 1.1943 0.254 Uiso 0.50 1 calc PR C -2
H85B H 0.6638 0.1702 1.1021 0.254 Uiso 0.50 1 calc PR C -2
H85C H 0.5767 0.0879 1.1003 0.254 Uiso 0.50 1 calc PR C -2
C71 C 0.2948(6) 0.5236(6) 0.9603(5) 0.110(12) Uiso 0.25 1 d PDU D -3
H71A H 0.2438 0.5874 0.9217 0.132 Uiso 0.25 1 calc PR D -3
H71B H 0.2537 0.5380 1.0223 0.132 Uiso 0.25 1 calc PR D -3
H71C H 0.3017 0.4414 0.9387 0.132 Uiso 0.25 1 calc PR D -3
C72 C 0.4260(6) 0.5296(6) 0.9576(5) 0.043(4) Uiso 0.25 1 d PRD D -3
H72A H 0.4617 0.5194 0.8936 0.052 Uiso 0.25 1 calc PR D -3
H72B H 0.4141 0.6153 0.9765 0.052 Uiso 0.25 1 calc PR D -3
O73 O 0.5169(6) 0.4529(6) 1.0042(5) 0.038(2) Uiso 0.25 1 d PRD D -3
C74 C 0.6197(6) 0.4971(6) 1.0058(5) 0.040(3) Uiso 0.25 1 d PRD D -3
H74A H 0.5892 0.5769 1.0403 0.048 Uiso 0.25 1 calc PR D -3
H74B H 0.6489 0.5124 0.9435 0.048 Uiso 0.25 1 calc PR D -3
C75 C 0.7276(6) 0.4070(6) 1.0472(5) 0.028(3) Uiso 0.25 1 d PRD D -3
H75A H 0.7960 0.4400 1.0472 0.034 Uiso 0.25 1 calc PR D -3
H75B H 0.7590 0.3283 1.0126 0.034 Uiso 0.25 1 calc PR D -3
H75C H 0.6994 0.3928 1.1093 0.034 Uiso 0.25 1 calc PR D -3

loop_
_atom_site_aniso_label
_atom_site_aniso_U_11
_atom_site_aniso_U_22
_atom_site_aniso_U_33
_atom_site_aniso_U_23
_atom_site_aniso_U_13
_atom_site_aniso_U_12
Pd1 0.01199(10) 0.01316(10) 0.01431(11) 0.00308(7) -0.00015(7) -0.00455(7)
Cl1 0.0194(3) 0.0212(3) 0.0191(3) 0.0062(3) -0.0009(2) -0.0102(3)
N1 0.0182(12) 0.0186(12) 0.0213(13) 0.0054(10) -0.0039(10) -0.0076(10)
P1 0.0133(3) 0.0133(3) 0.0151(3) 0.0015(2) 0.0003(2) -0.0041(3)
C1 0.0197(14) 0.0198(13) 0.0163(13) 0.0049(10) -0.0015(11) -0.0078(11)
C2 0.0154(13) 0.0191(13) 0.0168(13) -0.0008(10) 0.0016(10) -0.0062(11)
C3 0.0132(12) 0.0170(13) 0.0218(14) 0.0004(11) 0.0023(10) -0.0050(10)
C4 0.0185(14) 0.0233(14) 0.0226(14) 0.0038(11) -0.0028(11) -0.0068(12)
C5 0.0211(15) 0.0302(16) 0.0248(15) -0.0038(13) -0.0013(12) -0.0123(13)
C6 0.0231(15) 0.0263(15) 0.0240(15) -0.0036(12) 0.0037(12) -0.0147(13)
C7 0.0236(15) 0.0235(15) 0.0190(14) 0.0002(11) 0.0042(11) -0.0117(12)
N2 0.0362(16) 0.0486(18) 0.0203(13) 0.0084(12) -0.0065(12) -0.0326(15)
C21 0.0154(13) 0.0138(12) 0.0201(13) -0.0003(10) 0.0017(10) -0.0030(10)
C22 0.0188(14) 0.0182(14) 0.0276(16) -0.0007(12) -0.0024(12) -0.0043(11)
C23 0.0187(14) 0.0213(15) 0.0322(17) 0.0043(12) -0.0041(12) -0.0016(12)
C24 0.0208(15) 0.0163(14) 0.0359(18) 0.0001(12) 0.0027(13) 0.0017(12)
C25 0.0288(16) 0.0184(14) 0.0317(17) -0.0048(12) 0.0003(13) -0.0058(13)
C26 0.0210(14) 0.0178(14) 0.0246(15) 0.0005(11) -0.0014(12) -0.0051(12)
C31 0.0167(13) 0.0176(13) 0.0177(13) 0.0009(10) -0.0005(10) -0.0083(11)
C32 0.0211(14) 0.0224(14) 0.0222(15) 0.0036(12) -0.0016(12) -0.0057(12)
C33 0.0375(19) 0.0334(18) 0.0183(15) 0.0074(13) -0.0020(13) -0.0113(15)
C34 0.0380(19) 0.0374(19) 0.0175(15) -0.0028(13) 0.0073(13) -0.0166(16)
C35 0.0263(16) 0.0263(16) 0.0245(16) -0.0051(12) 0.0042(12) -0.0078(13)
C36 0.0201(14) 0.0192(14) 0.0188(14) 0.0014(11) 0.0006(11) -0.0053(11)
C41 0.0165(13) 0.0189(13) 0.0194(13) 0.0054(11) -0.0037(10) -0.0086(11)
C42 0.0189(14) 0.0184(14) 0.0287(16) 0.0007(12) 0.0002(12) -0.0060(11)
C43 0.0280(16) 0.0173(14) 0.0401(19) 0.0013(13) -0.0025(14) -0.0087(13)
C44 0.0257(16) 0.0245(15) 0.0380(18) 0.0096(14) -0.0074(14) -0.0138(13)
C45 0.0213(15) 0.0332(17) 0.0262(16) 0.0083(13) -0.0021(12) -0.0140(13)
C46 0.0192(14) 0.0266(15) 0.0206(14) 0.0008(12) -0.0004(11) -0.0096(12)
Cl2 0.0215(3) 0.0234(3) 0.0201(3) 0.0060(3) -0.0014(3) -0.0031(3)
O1 0.0266(12) 0.0280(12) 0.0315(13) 0.0139(10) 0.0025(10) -0.0026(10)
O2 0.078(2) 0.0317(14) 0.0413(16) 0.0100(12) -0.0318(15) -0.0209(15)
O3 0.0270(14) 0.069(2) 0.0373(15) 0.0248(14) 0.0099(11) -0.0031(13)
O4 0.0237(11) 0.0268(12) 0.0329(13) 0.0020(10) -0.0077(10) -0.0008(9)
Cl98 0.0441(14) 0.149(4) 0.092(3) 0.062(2) -0.0284(17) -0.043(2)
Cl99 0.137(4) 0.069(2) 0.125(3) -0.037(2) 0.069(3) -0.069(2)

loop_
_atom_type_symbol
_atom_type_description
_atom_type_scat_dispersion_real
_atom_type_scat_dispersion_imag
_atom_type_scat_source
C C 0.0033 0.0016 'International Tables Vol C Tables 4.2.6.8 and 6.1.1.4'
H H 0.0000 0.0000 'International Tables Vol C Tables 4.2.6.8 and 6.1.1.4'
N N 0.0061 0.0033 'International Tables Vol C Tables 4.2.6.8 and 6.1.1.4'
O O 0.0106 0.0060 'International Tables Vol C Tables 4.2.6.8 and 6.1.1.4'
P P 0.1023 0.0942 'International Tables Vol C Tables 4.2.6.8 and 6.1.1.4'
Cl Cl 0.1484 0.1585 'International Tables Vol C Tables 4.2.6.8 and 6.1.1.4'
Pd Pd -0.9988 1.0072 'International Tables Vol C Tables 4.2.6.8 and 6.1.1.4'

loop_
_geom_angle_atom_site_label_1
_geom_angle_atom_site_label_2
_geom_angle_atom_site_label_3
_geom_angle
C1 Pd1 N1 81.16(11)
C1 Pd1 P1 99.43(9)
N1 Pd1 P1 177.61(8)
C1 Pd1 Cl1 169.17(9)
N1 Pd1 Cl1 88.01(7)
P1 Pd1 Cl1 91.38(3)
C3 N1 Pd1 111.10(18)
C21 P1 C41 104.42(13)
C21 P1 C31 106.31(13)
C41 P1 C31 105.00(13)
C21 P1 Pd1 114.06(10)
C41 P1 Pd1 114.63(9)
C31 P1 Pd1 111.59(10)
N2 C1 C2 119.9(3)
N2 C1 Pd1 126.6(2)
C2 C1 Pd1 113.06(19)
C3 C2 C7 118.9(3)
C3 C2 C1 115.0(2)
C7 C2 C1 126.1(3)
C4 C3 C2 121.9(3)
C4 C3 N1 122.4(3)
C2 C3 N1 115.8(3)
C3 C4 C5 118.3(3)
C6 C5 C4 121.0(3)
C7 C6 C5 120.6(3)
C6 C7 C2 119.2(3)
C1 N2 C11 134.4(3)
C1 N2 C11B 124.0(4)
C11 N2 C11B 22.6(3)
C16 C11 C12 123.6(5)
C16 C11 N2 123.0(5)
C12 C11 N2 113.0(5)
C13 C12 C11 118.2(6)
C13 C12 C18 117.6(6)
C11 C12 C18 124.1(5)
C14 C13 C12 117.0(9)
C13 C14 C15 127.3(9)
C16 C15 C14 114.6(8)
C15 C16 C11 119.1(7)
C15 C16 C17 120.4(6)
C11 C16 C17 120.5(5)
C16B C11B C12B 125.5(8)
C16B C11B N2 110.6(7)
C12B C11B N2 123.8(7)
C13B C12B C11B 116.8(9)
C13B C12B C18B 120.3(9)
C11B C12B C18B 122.9(7)
C12B C13B C14B 117.4(11)
C13B C14B C15B 128.9(14)
C16B C15B C14B 107.2(13)
C11B C16B C15B 123.8(11)
C11B C16B C17B 122.0(8)
C15B C16B C17B 114.1(10)
C26 C21 C22 119.6(3)
C26 C21 P1 120.6(2)
C22 C21 P1 119.8(2)
C23 C22 C21 120.2(3)
C22 C23 C24 119.9(3)
C25 C24 C23 120.3(3)
C24 C25 C26 119.9(3)
C21 C26 C25 120.0(3)
C32 C31 C36 119.2(3)
C32 C31 P1 123.4(2)
C36 C31 P1 117.1(2)
C33 C32 C31 119.9(3)
C34 C33 C32 120.4(3)
C35 C34 C33 120.1(3)
C34 C35 C36 120.1(3)
C35 C36 C31 120.3(3)
C42 C41 C46 119.6(3)
C42 C41 P1 120.5(2)
C46 C41 P1 119.9(2)
C41 C42 C43 119.8(3)
C44 C43 C42 120.4(3)
C43 C44 C45 120.0(3)
C44 C45 C46 120.1(3)
C45 C46 C41 120.2(3)
O3 Cl2 O4 109.37(17)
O3 Cl2 O1 110.02(16)
O4 Cl2 O1 110.57(15)
O3 Cl2 O2 110.3(2)
O4 Cl2 O2 109.15(16)
O1 Cl2 O2 107.41(16)
Cl98 C99 Cl99 114.1(9)
O83 C82 C81 124.8(12)
C82 O83 C84 123.2(12)
O83 C84 C85 121.5(18)
O73 C72 C71 122.8
C72 O73 C74 110.6
O73 C74 C75 111.6

loop_
_geom_bond_atom_site_label_1
_geom_bond_atom_site_label_2
_geom_bond_distance
Pd1 C1 1.993(3)
Pd1 N1 2.081(3)
Pd1 P1 2.2901(7)
Pd1 Cl1 2.3402(7)
N1 C3 1.450(4)
P1 C21 1.809(3)
P1 C41 1.821(3)
P1 C31 1.822(3)
C1 N2 1.294(4)
C1 C2 1.476(4)
C2 C3 1.397(4)
C2 C7 1.407(4)
C3 C4 1.382(4)
C4 C5 1.390(4)
C5 C6 1.389(5)
C6 C7 1.386(4)
N2 C11 1.442(6)
N2 C11B 1.548(8)
C11 C16 1.379(9)
C11 C12 1.400(8)
C12 C13 1.396(11)
C12 C18 1.471(8)
C13 C14 1.302(12)
C14 C15 1.455(12)
C15 C16 1.372(10)
C16 C17 1.498(9)
C11B C16B 1.390(12)
C11B C12B 1.392(12)
C12B C13B 1.380(13)
C12B C18B 1.489(12)
C13B C14B 1.413(18)
C14B C15B 1.50(2)
C15B C16B 1.429(18)
C16B C17B 1.430(12)
C21 C26 1.388(4)
C21 C22 1.402(4)
C22 C23 1.388(4)
C23 C24 1.391(5)
C24 C25 1.385(5)
C25 C26 1.400(4)
C31 C32 1.397(4)
C31 C36 1.399(4)
C32 C33 1.395(4)
C33 C34 1.385(5)
C34 C35 1.383(5)
C35 C36 1.391(4)
C41 C42 1.390(4)
C41 C46 1.393(4)
C42 C43 1.395(4)
C43 C44 1.382(5)
C44 C45 1.383(5)
C45 C46 1.389(4)
Cl2 O3 1.430(3)
Cl2 O4 1.434(2)
Cl2 O1 1.441(2)
Cl2 O2 1.443(3)
C99 Cl98 1.690(12)
C99 Cl99 1.692(13)
C81 C82 1.347(11)
C82 O83 1.289(11)
O83 C84 1.376(12)
C84 C85 1.385(15)
C71 C72 1.5108
C72 O73 1.3440
O73 C74 1.4335
C74 C75 1.4784

loop_
_geom_hbond_atom_site_label_D
_geom_hbond_atom_site_label_H
_geom_hbond_atom_site_label_A
_geom_hbond_distance_DH
_geom_hbond_distance_HA
_geom_hbond_distance_DA
_geom_hbond_angle_DHA
_geom_hbond_site_symmetry_A
N1 H01A O2 0.841(19) 2.22(2) 3.028(4) 160(4) .
N1 H01B Cl1 0.838(19) 2.42(2) 3.252(3) 170(4) 2_566
C36 H36 O2 0.95 2.34 3.236(4) 157.7 2_566
C42 H42 O4 0.95 2.52 3.310(4) 140.4 2_566
C7 H7 O1 0.95 2.51 3.287(4) 139.4 2_556
